data_2200224
loop_
_publ_author_name
'Esterhuysen, Catharine'
'Kruger, Gert J.'
'Olivier, Denise K.'
'Raubenheimer, Helgard G.'
'Retief, Lizette'
'Cronje, Stephanie'

_publ_section_title Tricarbonylbis(4-methyl-1,3-thiazole-2(3<i>H</i>)-thionato-<i>N</i>,<i>S</i>^2^)tungsten(II)
_journal_issue 2
_journal_name_full 'Acta Crystallographica Section E'
_journal_page_first m72
_journal_page_last m74
_journal_paper_doi 10.1107/S1600536801001179
_journal_volume 57
_journal_year 2001
_chemical_formula_iupac '[W (C4 H4 N1 S2)2 (C O)3]'
_chemical_formula_moiety 'C11 H8 N2 O3 S4 W1'
_chemical_formula_sum 'C11 H8 N2 O3 S4 W'
_chemical_formula_weight 528.28
_chemical_name_systematic
;
Tricarbonylbis(4-methyl-1,3-thiazole-2(3H)-thionato-N,S^2^)tungsten(II)
;
_space_group_IT_number 14
_symmetry_cell_setting monoclinic
_symmetry_space_group_name_Hall '-P 2ybc'
_symmetry_space_group_name_H-M 'P 1 21/c 1'
_audit_creation_method SHELXL-97
_cell_angle_alpha 90.00
_cell_angle_beta 97.672(11)
_cell_angle_gamma 90.00
_cell_formula_units_Z 4
_cell_length_a 9.6233(9)
_cell_length_b 10.2686(8)
_cell_length_c 16.272(2)
_cell_measurement_reflns_used 46
_cell_measurement_temperature 293(2)
_cell_measurement_theta_max 17.7
_cell_measurement_theta_min 4.5
_cell_volume 1593.6(3)
_computing_cell_refinement PWPC
_computing_data_collection 'PWPC (Gomm, 1998)'
_computing_data_reduction 'Xtal3.4 (Hall et al., 1995)'
_computing_molecular_graphics 'ORTEP-3 (Farrugia, 1997)'
_computing_publication_material SHELXL97
_computing_structure_refinement 'SHELXL97 (Sheldrick, 1997)'
_computing_structure_solution 'SHELXS97 (Sheldrick, 1997)'
_diffrn_ambient_temperature 293(2)
_diffrn_measured_fraction_theta_full .939
_diffrn_measured_fraction_theta_max .939
_diffrn_measurement_device_type 'Philips PW1100'
_diffrn_measurement_method \w--2\q
_diffrn_radiation_monochromator graphite
_diffrn_radiation_source 'fine-focus sealed tube'
_diffrn_radiation_type MoK\a
_diffrn_radiation_wavelength .71073
_diffrn_reflns_av_R_equivalents .069
_diffrn_reflns_av_sigmaI/netI .026
_diffrn_reflns_limit_h_max 11
_diffrn_reflns_limit_h_min 0
_diffrn_reflns_limit_k_max 12
_diffrn_reflns_limit_k_min 0
_diffrn_reflns_limit_l_max 19
_diffrn_reflns_limit_l_min -19
_diffrn_reflns_number 2993
_diffrn_reflns_theta_full 25.00
_diffrn_reflns_theta_max 25.0
_diffrn_reflns_theta_min 3.1
_diffrn_standards_decay_% 0
_diffrn_standards_interval_count 50
_diffrn_standards_number 3
_exptl_absorpt_coefficient_mu 7.781
_exptl_absorpt_correction_T_max .459
_exptl_absorpt_correction_T_min .160
_exptl_absorpt_correction_type '\y scan'
_exptl_absorpt_process_details '(North et al., 1968)'
_exptl_crystal_colour orange-red
_exptl_crystal_density_diffrn 2.202
_exptl_crystal_density_method 'not measured'
_exptl_crystal_description plate
_exptl_crystal_F_000 1000
_exptl_crystal_size_max .25
_exptl_crystal_size_mid .23
_exptl_crystal_size_min .10
_refine_diff_density_max 1.20
_refine_diff_density_min -2.28
_refine_ls_extinction_method none
_refine_ls_goodness_of_fit_ref 1.07
_refine_ls_hydrogen_treatment constr
_refine_ls_matrix_type full
_refine_ls_number_parameters 192
_refine_ls_number_reflns 2817
_refine_ls_number_restraints 0
_refine_ls_restrained_S_all 1.07
_refine_ls_R_factor_all .048
_refine_ls_R_factor_gt .036
_refine_ls_shift/su_max <0.001
_refine_ls_shift/su_mean .000
_refine_ls_structure_factor_coef Fsqd
_refine_ls_weighting_details 'w = 1/[\s^2^(Fo^2^)+(0.0809P)^2^+1.9916P] where P = (Fo^2^+2Fc^2^)/3'
_refine_ls_weighting_scheme calc
_refine_ls_wR_factor_ref .119
_reflns_number_gt 2259
_reflns_number_total 2817
_reflns_threshold_expression I>2\s(I)
_cod_data_source_file tk6003.cif
_cod_data_source_block I
_cod_depositor_comments
;
The following automatic conversions were performed:
'_symmetry_cell_setting' value 'Monoclinic' changed to 'monoclinic'
according to '/home/saulius/struct/CIF-dictionaries/cif_core.dic'
dictionary named 'cif_core.dic' version 2.4.1 from 2010-06-29.

Automatic conversion script
Id: cif_fix_enum 1527 2010-12-29 10:47:43Z saulius 

The following automatic conversions were performed:

'_symmetry_cell_setting' value 'Monoclinic' changed to 'monoclinic'
according to /home/saulius/struct/CIF-dictionaries/cif_core.dic
dictionary named 'cif_core.dic' version 2.4.1 from 2010-06-29.

Automatic conversion script
Id: cif_fix_values 1715 2011-07-08 13:25:40Z adriana 
;
_cod_original_cell_volume 1593.5(3)
_cod_original_sg_symbol_H-M 'P 21/c'
_cod_original_formula_sum 'C11 H8 N2 O3 S4 W1'
_cod_database_code 2200224
_cod_database_fobs_code 2200224

loop_
_symmetry_equiv_pos_as_xyz
'x, y, z'
'-x, y+1/2, -z+1/2'
'-x, -y, -z'
'x, -y-1/2, z-1/2'

loop_
_atom_site_label
_atom_site_fract_x
_atom_site_fract_y
_atom_site_fract_z
_atom_site_U_iso_or_equiv
_atom_site_adp_type
_atom_site_calc_flag
_atom_site_refinement_flags
_atom_site_occupancy
_atom_site_disorder_assembly
_atom_site_disorder_group
_atom_site_type_symbol
W1 .77064(3) .49051(3) .251981(18) .03869(17) Uani d . 1 . . W
S1 .9670(2) .5556(2) .16984(16) .0556(6) Uani d . 1 . . S
S2 .9807(3) .3314(3) .04536(14) .0596(6) Uani d . 1 . . S
S3 .5427(2) .3713(3) .25474(15) .0573(6) Uani d . 1 . . S
S4 .3383(3) .5057(3) .11324(19) .0667(8) Uani d . 1 . . S
O1 .7009(13) .5300(10) .4311(5) .109(4) Uani d . 1 . . O
O2 1.0234(7) .3820(7) .3731(5) .072(2) Uani d . 1 . . O
O3 .7901(8) .7905(7) .2826(5) .083(2) Uani d . 1 . . O
N1 .8226(7) .3411(6) .1584(4) .0387(14) Uani d . 1 . . N
N2 .5983(7) .5501(7) .1540(4) .0390(14) Uani d . 1 . . N
C1 .7224(14) .5151(11) .3636(6) .069(3) Uani d . 1 . . C
C2 .9311(9) .4205(9) .3271(6) .050(2) Uani d . 1 . . C
C3 .7821(9) .6805(10) .2734(6) .056(2) Uani d . 1 . . C
C4 .9179(9) .4073(8) .1255(5) .0448(19) Uani d . 1 . . C
C5 .8752(10) .2031(9) .0599(5) .055(2) Uani d . 1 . . C
H5 .8720 .1278 .0281 .065 Uiso calc R 1 . . H
C6 .7975(9) .2199(8) .1210(5) .0438(18) Uani d . 1 . . C
C7 .6995(12) .1248(9) .1508(7) .077(3) Uani d . 1 . . C
H7A .7284 .1066 .2084 .115 Uiso calc R 1 . . H
H7B .7003 .0456 .1195 .115 Uiso calc R 1 . . H
H7C .6065 .1604 .1438 .115 Uiso calc R 1 . . H
C8 .4967(10) .4719(9) .1732(6) .047(2) Uani d . 1 . . C
C9 .4191(10) .6244(11) .0629(6) .061(3) Uani d . 1 . . C
H9 .3731 .6749 .0203 .074 Uiso calc R 1 . . H
C10 .5558(9) .6370(8) .0914(5) .0426(18) Uani d . 1 . . C
C11 .6554(11) .7337(11) .0649(7) .071(3) Uani d . 1 . . C
H11A .7327 .6891 .0457 .106 Uiso calc R 1 . . H
H11B .6898 .7885 .1110 .106 Uiso calc R 1 . . H
H11C .6084 .7861 .0209 .106 Uiso calc R 1 . . H

loop_
_atom_site_aniso_label
_atom_site_aniso_U_11
_atom_site_aniso_U_22
_atom_site_aniso_U_33
_atom_site_aniso_U_12
_atom_site_aniso_U_13
_atom_site_aniso_U_23
W1 .0334(2) .0424(2) .0399(2) .00635(13) .00322(14) -.00361(13)
S1 .0446(13) .0429(12) .0818(17) -.0065(10) .0172(11) -.0041(11)
S2 .0550(14) .0776(17) .0488(13) .0063(12) .0161(10) -.0084(12)
S3 .0423(12) .0674(15) .0643(14) -.0018(11) .0147(10) .0191(12)
S4 .0353(13) .093(2) .0693(16) -.0069(12) -.0028(11) .0131(13)
O1 .135(10) .143(8) .054(5) .058(7) .025(5) -.002(5)
O2 .059(4) .065(4) .085(5) .020(4) -.015(4) .002(4)
O3 .080(5) .047(4) .114(6) .021(4) -.015(4) -.021(4)
N1 .033(3) .041(4) .043(3) -.002(3) .007(3) .000(3)
N2 .034(4) .037(3) .045(4) -.002(3) .003(3) -.005(3)
C1 .078(8) .085(8) .043(5) .037(6) .009(5) .002(5)
C2 .042(5) .049(5) .058(5) .016(4) .004(4) -.002(4)
C3 .041(5) .056(6) .064(5) .026(4) -.015(4) .005(4)
C4 .038(4) .051(5) .047(4) .006(4) .010(4) .000(4)
C5 .063(6) .044(5) .054(5) .000(4) .000(4) -.020(4)
C6 .049(5) .033(4) .047(4) -.002(4) -.001(4) -.006(3)
C7 .087(8) .035(5) .109(9) -.019(5) .010(7) -.017(5)
C8 .034(5) .057(5) .052(5) .004(4) .011(4) .007(4)
C9 .049(6) .075(7) .058(6) -.005(5) -.003(4) .011(5)
C10 .044(5) .037(4) .046(4) .003(4) .004(3) .009(3)
C11 .070(7) .073(7) .069(6) -.009(6) .008(5) .021(5)

loop_
_atom_type_symbol
_atom_type_description
_atom_type_scat_dispersion_real
_atom_type_scat_dispersion_imag
_atom_type_scat_source
C C .0033 .0016 'International Tables Vol C Tables 4.2.6.8 and 6.1.1.4'
H H .0000 .0000 'International Tables Vol C Tables 4.2.6.8 and 6.1.1.4'
O O .0106 .0060 'International Tables Vol C Tables 4.2.6.8 and 6.1.1.4'
N N .0061 .0033 'International Tables Vol C Tables 4.2.6.8 and 6.1.1.4'
S S .1246 .1234 'International Tables Vol C Tables 4.2.6.8 and 6.1.1.4'
W W -.8490 6.8722 'International Tables Vol C Tables 4.2.6.8 and 6.1.1.4'

loop_
_geom_angle_atom_site_label_1
_geom_angle_atom_site_label_2
_geom_angle_atom_site_label_3
_geom_angle
_geom_angle_publ_flag
C1 W1 C3 74.0(4) yes
C1 W1 C2 74.6(4) yes
C3 W1 C2 103.3(4) yes
C1 W1 N2 112.6(4) ?
C3 W1 N2 82.8(3) ?
C2 W1 N2 171.9(3) ?
C1 W1 N1 144.6(4) ?
C3 W1 N1 140.6(3) ?
C2 W1 N1 86.8(3) ?
N2 W1 N1 85.1(2) yes
C1 W1 S3 74.3(4) ?
C3 W1 S3 120.2(3) ?
C2 W1 S3 115.1(3) ?
N2 W1 S3 65.09(18) yes
N1 W1 S3 87.35(17) yes
C1 W1 S1 137.8(4) ?
C3 W1 S1 78.8(3) ?
C2 W1 S1 81.2(3) ?
N2 W1 S1 94.95(18) yes
N1 W1 S1 65.07(16) yes
S3 W1 S1 147.86(8) yes
C4 S1 W1 78.8(3) ?
C4 S2 C5 88.1(4) ?
C8 S3 W1 80.0(3) ?
C9 S4 C8 89.5(4) ?
C4 N1 C6 112.0(7) ?
C4 N1 W1 98.8(5) ?
C6 N1 W1 149.2(5) ?
C8 N2 C10 114.2(7) ?
C8 N2 W1 99.5(5) ?
C10 N2 W1 145.9(5) ?
O1 C1 W1 176.6(12) ?
O2 C2 W1 177.7(8) ?
O3 C3 W1 177.2(9) ?
N1 C4 S2 114.6(7) ?
N1 C4 S1 117.0(6) ?
S2 C4 S1 128.4(5) ?
C6 C5 S2 114.2(6) ?
C6 C5 H5 122.9 ?
S2 C5 H5 122.9 ?
C5 C6 N1 111.1(7) ?
C5 C6 C7 127.1(8) ?
N1 C6 C7 121.8(8) ?
C6 C7 H7A 109.5 ?
C6 C7 H7B 109.5 ?
H7A C7 H7B 109.5 ?
C6 C7 H7C 109.5 ?
H7A C7 H7C 109.5 ?
H7B C7 H7C 109.5 ?
N2 C8 S3 115.3(7) ?
N2 C8 S4 111.3(6) ?
S3 C8 S4 133.1(6) ?
C10 C9 S4 113.0(7) ?
C10 C9 H9 123.5 ?
S4 C9 H9 123.5 ?
C9 C10 N2 112.0(8) ?
C9 C10 C11 127.3(8) ?
N2 C10 C11 120.7(7) ?
C10 C11 H11A 109.5 ?
C10 C11 H11B 109.5 ?
H11A C11 H11B 109.5 ?
C10 C11 H11C 109.5 ?
H11A C11 H11C 109.5 ?
H11B C11 H11C 109.5 ?

loop_
_geom_bond_atom_site_label_1
_geom_bond_atom_site_label_2
_geom_bond_site_symmetry_2
_geom_bond_distance
_geom_bond_publ_flag
W1 C1 . 1.950(10) yes
W1 C3 . 1.982(10) yes
W1 C2 . 1.973(9) yes
W1 N2 . 2.227(7) yes
W1 N1 . 2.264(6) yes
W1 S3 . 2.517(2) yes
W1 S1 . 2.545(2) yes
S1 C4 . 1.724(9) ?
S2 C4 . 1.698(8) ?
S2 C5 . 1.699(10) ?
S3 C8 . 1.692(9) ?
S4 C9 . 1.712(10) ?
S4 C8 . 1.732(10) ?
O1 C1 . 1.154(12) ?
O2 C2 . 1.152(10) ?
O3 C3 . 1.140(12) ?
N1 C4 . 1.311(10) ?
N1 C6 . 1.392(10) ?
N2 C8 . 1.334(11) ?
N2 C10 . 1.374(10) ?
C5 C6 . 1.332(12) ?
C5 H5 . .9300 ?
C6 C7 . 1.484(12) ?
C7 H7A . .9600 ?
C7 H7B . .9600 ?
C7 H7C . .9600 ?
C9 C10 . 1.341(12) ?
C9 H9 . .9300 ?
C10 C11 . 1.484(12) ?
C11 H11A . .9600 ?
C11 H11B . .9600 ?
C11 H11C . .9600 ?
